data_7055743
loop_
_publ_author_name
'Darabi, Farivash'
'Hadadzadeh, Hassan'
'Simpson, Jim'
'Shahpiri, Azar'

_publ_section_title
;
 A water-soluble Pd(ii) complex with a terpyridine ligand: experimental
 and molecular modeling studies of the interaction with DNA and BSA; and
 in vitro cytotoxicity investigations against five human cancer cell lines
;
_journal_issue 11
_journal_name_full 'New J. Chem.'
_journal_page_first 9081
_journal_paper_doi 10.1039/C6NJ01880G
_journal_volume 40
_journal_year 2016
_chemical_formula_moiety 'C21 H15 N3 O'
_chemical_formula_sum 'C21 H15 N3 O'
_chemical_formula_weight 325.36
_chemical_name_systematic
;
 ?
;
_space_group_IT_number 19
_symmetry_cell_setting orthorhombic
_symmetry_space_group_name_Hall 'P 2ac 2ab'
_symmetry_space_group_name_H-M 'P 21 21 21'
_atom_sites_solution_hydrogens geom
_atom_sites_solution_primary direct
_atom_sites_solution_secondary difmap
_audit_creation_method SHELXL-97
_audit_update_record
;
2014-05-25 deposited with the CCDC.
2016-08-23 downloaded from the CCDC.
;
_cell_angle_alpha 90.00
_cell_angle_beta 90.00
_cell_angle_gamma 90.00
_cell_formula_units_Z 4
_cell_length_a 4.7910(10)
_cell_length_b 16.125(4)
_cell_length_c 20.850(5)
_cell_measurement_temperature 298(2)
_cell_volume 1610.8(6)
_computing_cell_refinement 'X-AREA (Stoe & Cie, 2005)'
_computing_data_collection 'X-AREA (Stoe & Cie, 2005)'
_computing_data_reduction 'X-AREA (Stoe & Cie, 2005)'
_computing_molecular_graphics 'ORTEP-3 (Farrugia, 1997)'
_computing_publication_material 'WinGX (Farrugia, 1999)'
_computing_structure_refinement 'SHELXTL (Sheldrick, 2008)'
_computing_structure_solution 'SHELXTL (Sheldrick, 2008)'
_diffrn_ambient_temperature 298(2)
_diffrn_measured_fraction_theta_full 0.991
_diffrn_measured_fraction_theta_max 0.991
_diffrn_measurement_device_type 'Stoe IPDS-II'
_diffrn_measurement_method 'rotation method'
_diffrn_radiation_monochromator graphite
_diffrn_radiation_source 'fine-focus sealed tube'
_diffrn_radiation_type MoK\a
_diffrn_radiation_wavelength 0.71073
_diffrn_reflns_av_R_equivalents 0.1157
_diffrn_reflns_av_sigmaI/netI 0.4477
_diffrn_reflns_limit_h_max 5
_diffrn_reflns_limit_h_min -5
_diffrn_reflns_limit_k_max 19
_diffrn_reflns_limit_k_min -17
_diffrn_reflns_limit_l_max 24
_diffrn_reflns_limit_l_min -24
_diffrn_reflns_number 8092
_diffrn_reflns_theta_full 25.00
_diffrn_reflns_theta_max 25.00
_diffrn_reflns_theta_min 1.95
_exptl_absorpt_coefficient_mu 0.085
_exptl_absorpt_correction_type none
_exptl_crystal_colour colorless
_exptl_crystal_density_diffrn 1.342
_exptl_crystal_density_method 'not measured'
_exptl_crystal_description irregular
_exptl_crystal_F_000 680
_exptl_crystal_size_max 0.25
_exptl_crystal_size_mid 0.23
_exptl_crystal_size_min 0.08
_refine_diff_density_max 0.102
_refine_diff_density_min -0.157
_refine_diff_density_rms 0.027
_refine_ls_extinction_method none
_refine_ls_goodness_of_fit_ref 0.827
_refine_ls_hydrogen_treatment constr
_refine_ls_matrix_type full
_refine_ls_number_parameters 226
_refine_ls_number_reflns 2795
_refine_ls_number_restraints 0
_refine_ls_restrained_S_all 0.427
_refine_ls_R_factor_all 0.2174
_refine_ls_R_factor_gt 0.0329
_refine_ls_shift/su_max 0.006
_refine_ls_shift/su_mean 0.002
_refine_ls_structure_factor_coef Fsqd
_refine_ls_weighting_details 'calc w=1/[\s^2^(Fo^2^)+(0.0000P)^2^+0.0000P] where P=(Fo^2^+2Fc^2^)/3'
_refine_ls_weighting_scheme calc
_refine_ls_wR_factor_gt 0.0278
_refine_ls_wR_factor_ref 0.0458
_reflns_number_gt 558
_reflns_number_total 2795
_reflns_threshold_expression >2\s(I)
_cod_data_source_file c6nj01880g2.cif
_cod_data_source_block o+p212121
_cod_depositor_comments
;
The following automatic conversions were performed:

'_symmetry_cell_setting' value 'Orthorhombic' changed to
'orthorhombic' according to
/usr/data/users/saulius/crontab/automatic-downloads/rss-feeds/RSC/lib/dictionaries/cif_core.dic
dictionary named 'cif_core.dic' version 2.4.2 from 2011-04-26.

Automatic conversion script
Id: cif_fix_values 4268 2015-11-12 08:31:59Z antanas 

 Adding full bibliography for 7055743--7055744.cif.
;
_cod_original_cell_volume 1610.8(7)
_cod_original_sg_symbol_H-M 'P2(1)2(1)2(1) '
_cod_database_code 7055743

loop_
_symmetry_equiv_pos_as_xyz
'x, y, z'
'-x+1/2, -y, z+1/2'
'x+1/2, -y+1/2, -z'
'-x, y+1/2, -z+1/2'

loop_
_atom_site_label
_atom_site_type_symbol
_atom_site_fract_x
_atom_site_fract_y
_atom_site_fract_z
_atom_site_U_iso_or_equiv
_atom_site_adp_type
_atom_site_occupancy
_atom_site_symmetry_multiplicity
_atom_site_calc_flag
_atom_site_refinement_flags
O1 O -0.2224(10) 0.4748(2) 0.52006(17) 0.0705(14) Uani 1 1 d .
H1 H -0.1225 0.4705 0.5518 0.106 Uiso 1 1 calc R
N1 N 0.1499(11) 0.1125(3) 0.2377(3) 0.0479(16) Uani 1 1 d .
C7 C 0.2182(12) 0.1668(3) 0.3433(3) 0.0446(18) Uani 1 1 d .
H7 H 0.3097 0.1636 0.3826 0.053 Uiso 1 1 calc R
C1 C 0.4768(13) 0.0398(3) 0.3055(3) 0.0388(17) Uani 1 1 d .
C6 C 0.2709(13) 0.1084(3) 0.2952(3) 0.0396(17) Uani 1 1 d .
N2 N 0.5692(11) 0.0255(3) 0.3648(2) 0.0499(16) Uani 1 1 d .
C8 C 0.0278(13) 0.2294(4) 0.3315(3) 0.0428(18) Uani 1 1 d .
C9 C -0.1017(11) 0.2328(3) 0.2733(3) 0.0392(16) Uani 1 1 d .
H9 H -0.2303 0.2745 0.2644 0.047 Uiso 1 1 calc R
C19 C -0.1498(15) 0.4132(4) 0.4751(3) 0.0492(19) Uani 1 1 d .
C16 C -0.0358(13) 0.2927(4) 0.3827(3) 0.0417(18) Uani 1 1 d .
C10 C -0.0389(14) 0.1733(4) 0.2276(3) 0.0449(18) Uani 1 1 d .
C18 C 0.0543(15) 0.3586(4) 0.4859(3) 0.067(2) Uani 1 1 d .
H18 H 0.1566 0.3605 0.5238 0.080 Uiso 1 1 calc R
N3 N -0.3421(13) 0.2401(3) 0.1507(3) 0.0729(19) Uani 1 1 d .
C4 C 0.8611(14) -0.0824(4) 0.3221(4) 0.069(2) Uani 1 1 d .
H4 H 0.9924 -0.1239 0.3291 0.083 Uiso 1 1 calc R
C2 C 0.5683(13) -0.0056(3) 0.2526(3) 0.0529(19) Uani 1 1 d .
H2 H 0.5001 0.0054 0.2118 0.063 Uiso 1 1 calc R
C3 C 0.7622(14) -0.0671(4) 0.2626(3) 0.062(2) Uani 1 1 d .
H3 H 0.8258 -0.0984 0.2281 0.074 Uiso 1 1 calc R
C11 C -0.1691(14) 0.1751(4) 0.1634(3) 0.0478(18) Uani 1 1 d .
C12 C -0.1266(17) 0.1115(4) 0.1193(3) 0.072(3) Uani 1 1 d .
H12 H -0.0042 0.0683 0.1283 0.087 Uiso 1 1 calc R
C21 C -0.2425(14) 0.3529(4) 0.3737(3) 0.067(2) Uani 1 1 d .
H21 H -0.3476 0.3521 0.3362 0.080 Uiso 1 1 calc R
C5 C 0.7612(15) -0.0342(3) 0.3731(3) 0.063(2) Uani 1 1 d .
H5 H 0.8302 -0.0440 0.4141 0.075 Uiso 1 1 calc R
C20 C -0.2950(14) 0.4138(4) 0.4191(3) 0.063(2) Uani 1 1 d .
H20 H -0.4281 0.4545 0.4113 0.076 Uiso 1 1 calc R
C13 C -0.2700(16) 0.1142(4) 0.0621(4) 0.073(3) Uani 1 1 d .
H13 H -0.2473 0.0713 0.0327 0.087 Uiso 1 1 calc R
C17 C 0.1106(14) 0.2993(4) 0.4397(4) 0.070(2) Uani 1 1 d .
H17 H 0.2544 0.2618 0.4474 0.084 Uiso 1 1 calc R
C15 C -0.4735(14) 0.2388(4) 0.0927(4) 0.081(2) Uani 1 1 d .
H15 H -0.5919 0.2829 0.0834 0.097 Uiso 1 1 calc R
C14 C -0.4472(16) 0.1792(5) 0.0475(3) 0.070(2) Uani 1 1 d .
H14 H -0.5429 0.1818 0.0088 0.084 Uiso 1 1 calc R

loop_
_atom_site_aniso_label
_atom_site_aniso_U_11
_atom_site_aniso_U_22
_atom_site_aniso_U_33
_atom_site_aniso_U_23
_atom_site_aniso_U_13
_atom_site_aniso_U_12
O1 0.101(4) 0.061(3) 0.049(3) -0.010(2) -0.007(3) 0.018(3)
N1 0.050(4) 0.044(3) 0.050(4) 0.001(3) 0.010(4) 0.003(3)
C7 0.045(5) 0.049(4) 0.039(4) 0.008(3) 0.001(4) 0.007(4)
C1 0.030(4) 0.035(3) 0.052(4) 0.008(4) 0.007(4) -0.001(3)
C6 0.037(5) 0.047(4) 0.035(4) -0.001(3) 0.005(4) -0.008(4)
N2 0.059(4) 0.040(3) 0.051(4) -0.006(3) -0.002(3) -0.001(3)
C8 0.034(4) 0.051(4) 0.044(5) -0.007(4) 0.006(4) -0.019(4)
C9 0.036(4) 0.029(4) 0.053(5) 0.000(3) -0.002(4) 0.007(3)
C19 0.058(5) 0.041(4) 0.049(5) -0.011(4) 0.014(5) -0.007(4)
C16 0.042(5) 0.043(4) 0.040(4) 0.002(3) 0.013(4) 0.007(3)
C10 0.053(5) 0.049(4) 0.033(4) -0.006(4) -0.003(4) -0.013(4)
C18 0.076(6) 0.079(5) 0.046(5) -0.020(4) -0.008(5) 0.026(4)
N3 0.099(5) 0.067(4) 0.052(4) -0.012(4) -0.019(4) -0.004(4)
C4 0.070(6) 0.049(5) 0.088(6) 0.004(5) 0.009(6) 0.020(4)
C2 0.062(5) 0.058(4) 0.039(4) -0.006(4) 0.008(4) -0.001(4)
C3 0.080(6) 0.058(5) 0.049(5) -0.011(4) 0.004(5) 0.014(4)
C11 0.047(5) 0.044(4) 0.052(5) 0.011(4) 0.003(4) 0.000(4)
C12 0.115(8) 0.062(5) 0.040(5) -0.012(4) -0.009(5) 0.016(5)
C21 0.086(6) 0.078(5) 0.037(5) -0.014(4) -0.014(5) 0.002(5)
C5 0.070(6) 0.050(4) 0.068(5) 0.002(4) -0.019(5) 0.017(4)
C20 0.085(7) 0.062(5) 0.043(5) 0.001(4) -0.008(5) 0.031(5)
C13 0.095(8) 0.073(6) 0.050(5) -0.012(5) 0.007(5) -0.001(5)
C17 0.073(7) 0.062(5) 0.074(6) -0.019(5) -0.011(5) 0.019(4)
C15 0.067(6) 0.077(6) 0.099(6) -0.009(6) -0.020(6) 0.023(5)
C14 0.086(7) 0.078(6) 0.047(5) 0.006(5) -0.021(5) -0.011(5)

loop_
_atom_type_symbol
_atom_type_description
_atom_type_scat_dispersion_real
_atom_type_scat_dispersion_imag
_atom_type_scat_source
C C 0.0033 0.0016 'International Tables Vol C Tables 4.2.6.8 and 6.1.1.4'
H H 0.0000 0.0000 'International Tables Vol C Tables 4.2.6.8 and 6.1.1.4'
N N 0.0061 0.0033 'International Tables Vol C Tables 4.2.6.8 and 6.1.1.4'
O O 0.0106 0.0060 'International Tables Vol C Tables 4.2.6.8 and 6.1.1.4'

loop_
_geom_angle_atom_site_label_1
_geom_angle_atom_site_label_2
_geom_angle_atom_site_label_3
_geom_angle
C19 O1 H1 109.5
C6 N1 C10 117.8(5)
C8 C7 C6 118.9(6)
C8 C7 H7 120.6
C6 C7 H7 120.6
N2 C1 C2 122.5(6)
N2 C1 C6 118.6(6)
C2 C1 C6 118.8(6)
N1 C6 C7 122.2(6)
N1 C6 C1 116.8(6)
C7 C6 C1 120.9(6)
C5 N2 C1 118.0(6)
C9 C8 C7 119.2(6)
C9 C8 C16 120.7(6)
C7 C8 C16 120.1(6)
C8 C9 C10 119.0(5)
C8 C9 H9 120.5
C10 C9 H9 120.5
C18 C19 C20 121.7(6)
C18 C19 O1 122.2(7)
C20 C19 O1 116.1(6)
C17 C16 C21 114.9(6)
C17 C16 C8 123.9(6)
C21 C16 C8 121.2(6)
N1 C10 C9 122.8(6)
N1 C10 C11 116.0(6)
C9 C10 C11 121.2(6)
C19 C18 C17 118.7(7)
C19 C18 H18 120.7
C17 C18 H18 120.7
C15 N3 C11 116.3(6)
C3 C4 C5 118.4(6)
C3 C4 H4 120.8
C5 C4 H4 120.8
C3 C2 C1 118.2(6)
C3 C2 H2 120.9
C1 C2 H2 120.9
C4 C3 C2 120.5(7)
C4 C3 H3 119.8
C2 C3 H3 119.8
N3 C11 C12 121.8(7)
N3 C11 C10 116.6(6)
C12 C11 C10 121.5(6)
C13 C12 C11 118.4(7)
C13 C12 H12 120.8
C11 C12 H12 120.8
C16 C21 C20 121.9(6)
C16 C21 H21 119.1
C20 C21 H21 119.1
N2 C5 C4 122.4(6)
N2 C5 H5 118.8
C4 C5 H5 118.8
C19 C20 C21 119.3(6)
C19 C20 H20 120.4
C21 C20 H20 120.4
C12 C13 C14 121.3(8)
C12 C13 H13 119.3
C14 C13 H13 119.3
C16 C17 C18 123.5(7)
C16 C17 H17 118.3
C18 C17 H17 118.3
C14 C15 N3 125.8(7)
C14 C15 H15 117.1
N3 C15 H15 117.1
C15 C14 C13 116.3(8)
C15 C14 H14 121.8
C13 C14 H14 121.8

loop_
_geom_bond_atom_site_label_1
_geom_bond_atom_site_label_2
_geom_bond_distance
O1 C19 1.409(6)
O1 H1 0.8200
N1 C6 1.334(7)
N1 C10 1.351(6)
C7 C8 1.382(7)
C7 C6 1.399(7)
C7 H7 0.9300
C1 N2 1.334(6)
C1 C2 1.394(7)
C1 C6 1.498(7)
N2 C5 1.343(7)
C8 C9 1.366(7)
C8 C16 1.508(7)
C9 C10 1.384(7)
C9 H9 0.9300
C19 C18 1.335(8)
C19 C20 1.359(7)
C16 C17 1.383(8)
C16 C21 1.400(7)
C10 C11 1.478(7)
C18 C17 1.386(7)
C18 H18 0.9300
N3 C15 1.362(8)
N3 C11 1.362(7)
C4 C3 1.352(7)
C4 C5 1.400(8)
C4 H4 0.9300
C2 C3 1.375(7)
C2 H2 0.9300
C3 H3 0.9300
C11 C12 1.392(8)
C12 C13 1.377(8)
C12 H12 0.9300
C21 C20 1.386(7)
C21 H21 0.9300
C5 H5 0.9300
C20 H20 0.9300
C13 C14 1.383(8)
C13 H13 0.9300
C17 H17 0.9300
C15 C14 1.352(8)
C15 H15 0.9300
C14 H14 0.9300

loop_
_geom_torsion_atom_site_label_1
_geom_torsion_atom_site_label_2
_geom_torsion_atom_site_label_3
_geom_torsion_atom_site_label_4
_geom_torsion
C10 N1 C6 C7 -3.1(9)
C10 N1 C6 C1 179.3(5)
C8 C7 C6 N1 2.0(9)
C8 C7 C6 C1 179.6(5)
N2 C1 C6 N1 -169.6(6)
C2 C1 C6 N1 11.5(7)
N2 C1 C6 C7 12.7(8)
C2 C1 C6 C7 -166.1(6)
C2 C1 N2 C5 1.1(9)
C6 C1 N2 C5 -177.7(5)
C6 C7 C8 C9 -0.5(8)
C6 C7 C8 C16 179.3(5)
C7 C8 C9 C10 0.1(8)
C16 C8 C9 C10 -179.7(5)
C9 C8 C16 C17 -171.9(6)
C7 C8 C16 C17 8.3(9)
C9 C8 C16 C21 4.6(8)
C7 C8 C16 C21 -175.2(6)
C6 N1 C10 C9 2.7(9)
C6 N1 C10 C11 -179.6(5)
C8 C9 C10 N1 -1.3(9)
C8 C9 C10 C11 -178.8(6)
C20 C19 C18 C17 -2.6(11)
O1 C19 C18 C17 179.1(6)
N2 C1 C2 C3 -0.3(9)
C6 C1 C2 C3 178.5(6)
C5 C4 C3 C2 0.0(11)
C1 C2 C3 C4 -0.3(10)
C15 N3 C11 C12 0.7(10)
C15 N3 C11 C10 -176.4(6)
N1 C10 C11 N3 -174.7(6)
C9 C10 C11 N3 3.1(9)
N1 C10 C11 C12 8.2(9)
C9 C10 C11 C12 -174.1(6)
N3 C11 C12 C13 -1.6(11)
C10 C11 C12 C13 175.4(7)
C17 C16 C21 C20 -0.4(10)
C8 C16 C21 C20 -177.1(6)
C1 N2 C5 C4 -1.4(9)
C3 C4 C5 N2 0.8(11)
C18 C19 C20 C21 4.2(11)
O1 C19 C20 C21 -177.4(6)
C16 C21 C20 C19 -2.7(11)
C11 C12 C13 C14 1.7(11)
C21 C16 C17 C18 2.1(10)
C8 C16 C17 C18 178.7(6)
C19 C18 C17 C16 -0.7(11)
C11 N3 C15 C14 0.1(12)
N3 C15 C14 C13 -0.1(12)
C12 C13 C14 C15 -0.8(11)
